data_7041791
loop_
_publ_author_name
'Crujeiras, Pablo'
'Rodr\'iguez-Rey, Jos\'e Luis'
'Sousa-Pedrares, Antonio'

_publ_section_title
;
 Deactivation of the coordinating ability of the iminophosphorane group by
 the effect of ortho-carborane.
;
_journal_issue 8
_journal_name_full 'Dalton transactions (Cambridge, England : 2003)'
_journal_page_first 2572
_journal_page_last 2593
_journal_paper_doi 10.1039/c6dt04592h
_journal_volume 46
_journal_year 2017
_chemical_formula_sum 'C56 H54 B10 N P3 Pt S'
_chemical_formula_weight 1169.16
_space_group_crystal_system monoclinic
_space_group_IT_number 14
_space_group_name_Hall '-P 2yn'
_space_group_name_H-M_alt 'P 1 21/n 1'
_symmetry_space_group_name_Hall '-P 2yn'
_symmetry_space_group_name_H-M 'P 1 21/n 1'
_atom_sites_solution_hydrogens geom
_audit_creation_method SHELXL-2014/7
_audit_update_record
;
2016-10-27 deposited with the CCDC.
2017-01-20 downloaded from the CCDC.
;
_cell_angle_alpha 90
_cell_angle_beta 97.773(5)
_cell_angle_gamma 90
_cell_formula_units_Z 4
_cell_length_a 14.7193(13)
_cell_length_b 18.0109(16)
_cell_length_c 19.5680(16)
_cell_measurement_reflns_used 1952
_cell_measurement_temperature 100(2)
_cell_measurement_theta_max 25.97
_cell_measurement_theta_min 2.495
_cell_volume 5140.0(8)
_computing_cell_refinement 'BRUKER APEX2'
_computing_data_collection 'BRUKER APEX2'
_computing_data_reduction 'Bruker SAINT'
_computing_structure_refinement 'SHELXL-2014/7 (Sheldrick, 2014)'
_computing_structure_solution SHELXT-2014
_diffrn_ambient_temperature 100(2)
_diffrn_measured_fraction_theta_full 0.996
_diffrn_measured_fraction_theta_max 0.996
_diffrn_measurement_device_type 'Bruker X8 Kappa APEXII'
_diffrn_measurement_method 'omega and phi scans'
_diffrn_radiation_type MoK\a
_diffrn_radiation_wavelength 0.71073
_diffrn_reflns_av_R_equivalents 0.0565
_diffrn_reflns_av_unetI/netI 0.0349
_diffrn_reflns_Laue_measured_fraction_full 0.996
_diffrn_reflns_Laue_measured_fraction_max 0.996
_diffrn_reflns_limit_h_max 17
_diffrn_reflns_limit_h_min -17
_diffrn_reflns_limit_k_max 21
_diffrn_reflns_limit_k_min 0
_diffrn_reflns_limit_l_max 23
_diffrn_reflns_limit_l_min 0
_diffrn_reflns_number 86346
_diffrn_reflns_point_group_measured_fraction_full 0.996
_diffrn_reflns_point_group_measured_fraction_max 0.996
_diffrn_reflns_theta_full 25.242
_diffrn_reflns_theta_max 25.347
_diffrn_reflns_theta_min 1.543
_exptl_absorpt_coefficient_mu 2.905
_exptl_absorpt_correction_T_max 0.8684
_exptl_absorpt_correction_T_min 0.7039
_exptl_absorpt_correction_type multi-scan
_exptl_absorpt_process_details
;
 Sheldrick, G.M. SADABS: Program for absorption correction
 using area detector data. University of G\"ottingen, Germany, 1996.
;
_exptl_crystal_colour Colourless
_exptl_crystal_density_diffrn 1.511
_exptl_crystal_description Needle
_exptl_crystal_F_000 2344
_exptl_crystal_size_max 0.130
_exptl_crystal_size_mid 0.090
_exptl_crystal_size_min 0.050
_refine_diff_density_max 1.064
_refine_diff_density_min -0.966
_refine_diff_density_rms 0.098
_refine_ls_extinction_method none
_refine_ls_goodness_of_fit_ref 1.026
_refine_ls_hydrogen_treatment constr
_refine_ls_matrix_type full
_refine_ls_number_parameters 649
_refine_ls_number_reflns 9374
_refine_ls_number_restraints 0
_refine_ls_restrained_S_all 1.026
_refine_ls_R_factor_all 0.0397
_refine_ls_R_factor_gt 0.0260
_refine_ls_shift/su_max 0.002
_refine_ls_shift/su_mean 0.000
_refine_ls_structure_factor_coef Fsqd
_refine_ls_weighting_details 'w=1/[\s^2^(Fo^2^)+(0.0285P)^2^+6.2676P] where P=(Fo^2^+2Fc^2^)/3'
_refine_ls_weighting_scheme calc
_refine_ls_wR_factor_gt 0.0564
_refine_ls_wR_factor_ref 0.0610
_reflns_Friedel_coverage 0.000
_reflns_number_gt 7716
_reflns_number_total 9374
_reflns_threshold_expression 'I > 2\s(I)'
_cod_data_source_file c6dt04592h2.cif
_cod_data_source_block PtL1
_cod_depositor_comments 'Adding full bibliography for 7041791--7041802.cif.'
_cod_database_code 7041791
_shelx_shelxl_version_number 2014/7
_shelx_space_group_comment
;
The symmetry employed for this shelxl refinement is uniquely defined
by the following loop, which should always be used as a source of
symmetry information in preference to the above space-group names.
They are only intended as comments.
;
_shelx_estimated_absorpt_t_min 0.704
_shelx_estimated_absorpt_t_max 0.868

loop_
_space_group_symop_operation_xyz
'x, y, z'
'-x+1/2, y+1/2, -z+1/2'
'-x, -y, -z'
'x-1/2, -y-1/2, z-1/2'

loop_
_atom_site_label
_atom_site_type_symbol
_atom_site_fract_x
_atom_site_fract_y
_atom_site_fract_z
_atom_site_U_iso_or_equiv
_atom_site_adp_type
_atom_site_occupancy
_atom_site_site_symmetry_order
_atom_site_calc_flag
_atom_site_refinement_flags_posn
_atom_site_refinement_flags_adp
Pt1 Pt 0.13145(2) 0.31483(2) 0.26006(2) 0.00854(5) Uani 1 1 d . .
S1 S 0.01283(6) 0.24470(5) 0.19610(4) 0.01213(18) Uani 1 1 d . .
P1 P -0.16225(6) 0.43506(5) 0.22195(4) 0.01024(18) Uani 1 1 d . .
P2 P 0.22929(6) 0.30570(5) 0.17313(4) 0.01077(19) Uani 1 1 d . .
P3 P 0.21857(6) 0.37625(5) 0.34547(4) 0.01089(19) Uani 1 1 d . .
N1 N -0.08781(19) 0.37761(16) 0.25136(14) 0.0127(6) Uani 1 1 d . .
B3 B 0.0332(3) 0.2922(2) 0.32733(19) 0.0099(8) Uani 1 1 d . .
B4 B -0.0409(3) 0.3338(2) 0.3831(2) 0.0125(9) Uani 1 1 d . .
H4 H -0.0241 0.3897 0.4065 0.015 Uiso 1 1 calc R U
B5 B -0.1560(3) 0.3035(2) 0.3556(2) 0.0151(9) Uani 1 1 d . .
H5 H -0.2168 0.3393 0.3613 0.018 Uiso 1 1 calc R U
B6 B -0.1524(3) 0.2442(2) 0.2827(2) 0.0138(9) Uani 1 1 d . .
H6 H -0.2087 0.2415 0.2381 0.017 Uiso 1 1 calc R U
B7 B 0.0250(3) 0.1935(2) 0.3401(2) 0.0125(8) Uani 1 1 d . .
H7 H 0.0848 0.1564 0.3353 0.015 Uiso 1 1 calc R U
B8 B 0.0245(3) 0.2537(2) 0.4111(2) 0.0149(9) Uani 1 1 d . .
H8 H 0.0836 0.2571 0.4535 0.018 Uiso 1 1 calc R U
B9 B -0.0918(3) 0.2606(2) 0.4277(2) 0.0165(9) Uani 1 1 d . .
H9 H -0.1095 0.2682 0.4811 0.020 Uiso 1 1 calc R U
B10 B -0.1616(3) 0.2057(2) 0.3644(2) 0.0144(9) Uani 1 1 d . .
H10 H -0.2257 0.1775 0.3756 0.017 Uiso 1 1 calc R U
B11 B -0.0883(3) 0.1641(2) 0.3106(2) 0.0184(10) Uani 1 1 d . .
H11 H -0.1037 0.1087 0.2857 0.022 Uiso 1 1 calc R U
B12 B -0.0502(3) 0.1743(2) 0.4003(2) 0.0185(9) Uani 1 1 d . .
H12 H -0.0405 0.1252 0.4358 0.022 Uiso 1 1 calc R U
C1 C -0.0828(2) 0.32236(18) 0.29926(17) 0.0112(7) Uani 1 1 d . .
C2 C -0.0386(2) 0.23677(18) 0.27341(17) 0.0109(7) Uani 1 1 d . .
C3 C -0.1962(2) 0.50420(19) 0.28107(17) 0.0121(7) Uani 1 1 d . .
C4 C -0.1511(2) 0.5719(2) 0.28678(18) 0.0172(8) Uani 1 1 d . .
H4A H -0.1039 0.5816 0.2593 0.021 Uiso 1 1 calc R U
C5 C -0.1744(3) 0.6255(2) 0.33234(18) 0.0206(8) Uani 1 1 d . .
H5A H -0.1427 0.6716 0.3362 0.025 Uiso 1 1 calc R U
C6 C -0.2429(3) 0.6122(2) 0.37179(18) 0.0202(9) Uani 1 1 d . .
H6A H -0.2596 0.6495 0.4021 0.024 Uiso 1 1 calc R U
C7 C -0.2877(3) 0.5446(2) 0.36748(18) 0.0202(9) Uani 1 1 d . .
H7A H -0.3343 0.5351 0.3955 0.024 Uiso 1 1 calc R U
C8 C -0.2647(2) 0.4907(2) 0.32246(18) 0.0165(8) Uani 1 1 d . .
H8A H -0.2956 0.4442 0.3197 0.020 Uiso 1 1 calc R U
C9 C -0.2690(2) 0.40240(19) 0.17410(17) 0.0124(7) Uani 1 1 d . .
C10 C -0.3502(2) 0.4431(2) 0.16901(18) 0.0185(8) Uani 1 1 d . .
H10A H -0.3532 0.4869 0.1957 0.022 Uiso 1 1 calc R U
C11 C -0.4266(3) 0.4196(2) 0.12499(19) 0.0228(9) Uani 1 1 d . .
H11A H -0.4821 0.4470 0.1220 0.027 Uiso 1 1 calc R U
C12 C -0.4222(3) 0.3566(2) 0.08560(18) 0.0217(9) Uani 1 1 d . .
H12A H -0.4746 0.3408 0.0554 0.026 Uiso 1 1 calc R U
C13 C -0.3422(3) 0.3167(2) 0.08993(18) 0.0207(8) Uani 1 1 d . .
H13 H -0.3394 0.2735 0.0625 0.025 Uiso 1 1 calc R U
C14 C -0.2656(3) 0.3391(2) 0.13398(17) 0.0153(8) Uani 1 1 d . .
H14 H -0.2105 0.3112 0.1368 0.018 Uiso 1 1 calc R U
C15 C -0.1094(2) 0.48532(19) 0.15800(17) 0.0124(7) Uani 1 1 d . .
C16 C -0.1587(2) 0.53927(19) 0.11793(17) 0.0153(8) Uani 1 1 d . .
H16 H -0.2207 0.5489 0.1237 0.018 Uiso 1 1 calc R U
C17 C -0.1181(3) 0.5790(2) 0.06964(18) 0.0181(8) Uani 1 1 d . .
H17 H -0.1516 0.6165 0.0429 0.022 Uiso 1 1 calc R U
C18 C -0.0285(2) 0.5639(2) 0.06048(17) 0.0171(8) Uani 1 1 d . .
H18 H -0.0005 0.5911 0.0274 0.020 Uiso 1 1 calc R U
C19 C 0.0207(3) 0.5094(2) 0.09917(18) 0.0174(8) Uani 1 1 d . .
H19 H 0.0819 0.4989 0.0920 0.021 Uiso 1 1 calc R U
C20 C -0.0189(2) 0.47011(19) 0.14843(17) 0.0130(8) Uani 1 1 d . .
H20 H 0.0152 0.4331 0.1754 0.016 Uiso 1 1 calc R U
C21 C 0.1881(2) 0.24882(19) 0.09791(17) 0.0131(8) Uani 1 1 d . .
C22 C 0.1153(2) 0.2752(2) 0.05181(18) 0.0169(8) Uani 1 1 d . .
H22 H 0.0843 0.3192 0.0622 0.020 Uiso 1 1 calc R U
C23 C 0.0875(3) 0.2378(2) -0.00924(18) 0.0191(8) Uani 1 1 d . .
H23 H 0.0392 0.2573 -0.0413 0.023 Uiso 1 1 calc R U
C24 C 0.1300(3) 0.1722(2) -0.0238(2) 0.0270(10) Uani 1 1 d . .
H24 H 0.1105 0.1464 -0.0655 0.032 Uiso 1 1 calc R U
C25 C 0.1999(3) 0.1447(2) 0.0222(2) 0.0315(10) Uani 1 1 d . .
H25 H 0.2279 0.0990 0.0128 0.038 Uiso 1 1 calc R U
C26 C 0.2305(3) 0.1830(2) 0.08273(19) 0.0217(8) Uani 1 1 d . .
H26 H 0.2805 0.1641 0.1137 0.026 Uiso 1 1 calc R U
C27 C 0.2664(2) 0.38849(19) 0.13051(17) 0.0111(7) Uani 1 1 d . .
C28 C 0.3078(2) 0.3848(2) 0.07026(18) 0.0161(8) Uani 1 1 d . .
H28 H 0.3155 0.3381 0.0493 0.019 Uiso 1 1 calc R U
C29 C 0.3377(2) 0.4491(2) 0.04098(18) 0.0180(8) Uani 1 1 d . .
H29 H 0.3650 0.4461 -0.0002 0.022 Uiso 1 1 calc R U
C30 C 0.3280(2) 0.5168(2) 0.07137(19) 0.0195(8) Uani 1 1 d . .
H30 H 0.3498 0.5605 0.0518 0.023 Uiso 1 1 calc R U
C31 C 0.2864(3) 0.5214(2) 0.13038(19) 0.0193(8) Uani 1 1 d . .
H31 H 0.2792 0.5685 0.1510 0.023 Uiso 1 1 calc R U
C32 C 0.2550(2) 0.4580(2) 0.15978(18) 0.0156(8) Uani 1 1 d . .
H32 H 0.2257 0.4618 0.2000 0.019 Uiso 1 1 calc R U
C33 C 0.3351(2) 0.2593(2) 0.20914(17) 0.0154(8) Uani 1 1 d . .
C34 C 0.4218(2) 0.2815(2) 0.19669(18) 0.0193(8) Uani 1 1 d . .
H34 H 0.4277 0.3184 0.1629 0.023 Uiso 1 1 calc R U
C35 C 0.4999(3) 0.2501(2) 0.23335(19) 0.0264(10) Uani 1 1 d . .
H35 H 0.5589 0.2656 0.2244 0.032 Uiso 1 1 calc R U
C36 C 0.4922(3) 0.1967(2) 0.2824(2) 0.0320(11) Uani 1 1 d . .
H36 H 0.5456 0.1773 0.3091 0.038 Uiso 1 1 calc R U
C37 C 0.4068(3) 0.1715(2) 0.2927(2) 0.0303(11) Uani 1 1 d . .
H37 H 0.4015 0.1325 0.3246 0.036 Uiso 1 1 calc R U
C38 C 0.3282(3) 0.2028(2) 0.25674(19) 0.0209(9) Uani 1 1 d . .
H38 H 0.2696 0.1856 0.2647 0.025 Uiso 1 1 calc R U
C39 C 0.3177(2) 0.43237(19) 0.32850(17) 0.0135(7) Uani 1 1 d . .
C40 C 0.3986(2) 0.3959(2) 0.31846(18) 0.0184(8) Uani 1 1 d . .
H40 H 0.4019 0.3433 0.3217 0.022 Uiso 1 1 calc R U
C41 C 0.4739(3) 0.4358(2) 0.30382(19) 0.0256(9) Uani 1 1 d . .
H41 H 0.5282 0.4102 0.2965 0.031 Uiso 1 1 calc R U
C42 C 0.4711(3) 0.5114(2) 0.2997(2) 0.0305(10) Uani 1 1 d . .
H42 H 0.5227 0.5383 0.2888 0.037 Uiso 1 1 calc R U
C43 C 0.3929(3) 0.5486(2) 0.3115(2) 0.0275(10) Uani 1 1 d . .
H43 H 0.3917 0.6013 0.3102 0.033 Uiso 1 1 calc R U
C44 C 0.3160(3) 0.5098(2) 0.32531(19) 0.0199(8) Uani 1 1 d . .
H44 H 0.2621 0.5360 0.3326 0.024 Uiso 1 1 calc R U
C45 C 0.2762(2) 0.3180(2) 0.41450(17) 0.0136(7) Uani 1 1 d . .
C46 C 0.3394(2) 0.3488(2) 0.46644(17) 0.0166(8) Uani 1 1 d . .
H46 H 0.3513 0.4007 0.4663 0.020 Uiso 1 1 calc R U
C47 C 0.3844(2) 0.3053(2) 0.51771(18) 0.0212(9) Uani 1 1 d . .
H47 H 0.4261 0.3273 0.5533 0.025 Uiso 1 1 calc R U
C48 C 0.3694(3) 0.2290(2) 0.51783(18) 0.0215(9) Uani 1 1 d . .
H48 H 0.4009 0.1988 0.5532 0.026 Uiso 1 1 calc R U
C49 C 0.3079(3) 0.1975(2) 0.46583(19) 0.0191(8) Uani 1 1 d . .
H49 H 0.2980 0.1454 0.4653 0.023 Uiso 1 1 calc R U
C50 C 0.2611(2) 0.2413(2) 0.41491(18) 0.0158(8) Uani 1 1 d . .
H50 H 0.2184 0.2193 0.3800 0.019 Uiso 1 1 calc R U
C51 C 0.1536(2) 0.44503(19) 0.38688(17) 0.0130(7) Uani 1 1 d . .
C52 C 0.1568(2) 0.4511(2) 0.45814(17) 0.0150(8) Uani 1 1 d . .
H52 H 0.1895 0.4153 0.4874 0.018 Uiso 1 1 calc R U
C53 C 0.1126(3) 0.5092(2) 0.48662(19) 0.0195(8) Uani 1 1 d . .
H53 H 0.1139 0.5123 0.5352 0.023 Uiso 1 1 calc R U
C54 C 0.0667(2) 0.5626(2) 0.44438(19) 0.0203(8) Uani 1 1 d . .
H54 H 0.0384 0.6033 0.4640 0.024 Uiso 1 1 calc R U
C55 C 0.0622(2) 0.5566(2) 0.37394(19) 0.0184(8) Uani 1 1 d . .
H55 H 0.0308 0.5933 0.3449 0.022 Uiso 1 1 calc R U
C56 C 0.1033(2) 0.4971(2) 0.34513(18) 0.0156(8) Uani 1 1 d . .
H56 H 0.0970 0.4919 0.2964 0.019 Uiso 1 1 calc R U

loop_
_atom_site_aniso_label
_atom_site_aniso_U_11
_atom_site_aniso_U_22
_atom_site_aniso_U_33
_atom_site_aniso_U_23
_atom_site_aniso_U_13
_atom_site_aniso_U_12
Pt1 0.01066(7) 0.00526(7) 0.01007(7) 0.00061(6) 0.00271(5) 0.00057(6)
S1 0.0164(5) 0.0088(4) 0.0116(4) -0.0017(3) 0.0031(4) -0.0014(4)
P1 0.0111(4) 0.0067(4) 0.0129(4) -0.0004(3) 0.0019(3) 0.0010(4)
P2 0.0136(5) 0.0069(4) 0.0124(4) 0.0014(4) 0.0039(4) 0.0015(4)
P3 0.0122(5) 0.0089(4) 0.0118(4) 0.0000(4) 0.0026(4) -0.0003(4)
N1 0.0107(15) 0.0095(15) 0.0188(16) 0.0035(12) 0.0048(12) 0.0017(12)
B3 0.013(2) 0.0056(19) 0.0111(19) 0.0004(15) 0.0028(16) 0.0009(15)
B4 0.011(2) 0.013(2) 0.013(2) 0.0006(16) 0.0028(16) 0.0000(16)
B5 0.015(2) 0.013(2) 0.019(2) 0.0004(17) 0.0076(17) -0.0017(17)
B6 0.013(2) 0.011(2) 0.017(2) 0.0006(17) 0.0010(17) -0.0048(17)
B7 0.018(2) 0.005(2) 0.015(2) 0.0050(16) 0.0032(16) 0.0017(17)
B8 0.017(2) 0.015(2) 0.014(2) 0.0028(17) 0.0047(17) -0.0014(18)
B9 0.018(2) 0.016(2) 0.017(2) 0.0025(17) 0.0079(18) -0.0025(18)
B10 0.013(2) 0.008(2) 0.023(2) 0.0040(17) 0.0058(17) -0.0018(16)
B11 0.023(2) 0.009(2) 0.024(2) 0.0032(17) 0.0060(19) -0.0058(18)
B12 0.025(2) 0.014(2) 0.017(2) 0.0049(17) 0.0083(18) -0.0026(19)
C1 0.0097(17) 0.0081(17) 0.0166(18) -0.0019(14) 0.0047(14) 0.0014(14)
C2 0.0121(18) 0.0064(17) 0.0151(18) -0.0002(14) 0.0046(14) -0.0025(14)
C3 0.0145(18) 0.0075(17) 0.0136(18) -0.0005(14) -0.0003(14) 0.0035(14)
C4 0.017(2) 0.018(2) 0.0176(19) -0.0009(15) 0.0032(15) 0.0013(16)
C5 0.031(2) 0.0096(19) 0.021(2) -0.0034(16) 0.0034(17) -0.0009(17)
C6 0.028(2) 0.015(2) 0.018(2) -0.0044(16) 0.0039(17) 0.0085(17)
C7 0.018(2) 0.025(2) 0.0182(19) 0.0000(16) 0.0061(16) 0.0070(17)
C8 0.0154(19) 0.0124(19) 0.022(2) 0.0013(16) 0.0043(16) 0.0023(15)
C9 0.0123(18) 0.0100(18) 0.0147(18) 0.0021(14) 0.0016(14) 0.0002(14)
C10 0.018(2) 0.017(2) 0.0206(19) -0.0027(16) 0.0036(16) -0.0002(16)
C11 0.013(2) 0.031(2) 0.024(2) 0.0024(18) 0.0001(16) 0.0023(17)
C12 0.020(2) 0.029(2) 0.0144(19) 0.0032(17) -0.0035(16) -0.0064(18)
C13 0.028(2) 0.018(2) 0.0151(19) -0.0004(16) -0.0002(16) -0.0061(18)
C14 0.017(2) 0.0171(19) 0.0120(18) 0.0010(15) 0.0035(15) 0.0013(15)
C15 0.0155(19) 0.0093(18) 0.0116(17) -0.0017(14) -0.0012(15) -0.0012(15)
C16 0.0136(19) 0.0144(19) 0.0181(19) 0.0011(15) 0.0023(15) 0.0004(15)
C17 0.023(2) 0.0125(19) 0.0176(19) 0.0044(15) -0.0026(16) 0.0024(16)
C18 0.025(2) 0.0141(19) 0.0135(18) 0.0007(15) 0.0062(16) -0.0051(16)
C19 0.017(2) 0.015(2) 0.0202(19) -0.0011(16) 0.0038(16) 0.0011(16)
C20 0.0168(19) 0.0090(18) 0.0131(18) -0.0002(14) 0.0012(15) -0.0008(15)
C21 0.0169(19) 0.0083(18) 0.0157(18) 0.0001(14) 0.0086(15) -0.0039(15)
C22 0.019(2) 0.0113(19) 0.021(2) 0.0013(15) 0.0055(16) 0.0016(16)
C23 0.018(2) 0.021(2) 0.0185(19) 0.0009(16) 0.0033(16) -0.0068(16)
C24 0.025(2) 0.028(2) 0.027(2) -0.0121(18) 0.0019(18) -0.0034(19)
C25 0.033(3) 0.021(2) 0.041(3) -0.014(2) 0.005(2) 0.0087(19)
C26 0.021(2) 0.021(2) 0.023(2) -0.0042(17) 0.0015(16) 0.0065(18)
C27 0.0104(18) 0.0102(18) 0.0121(17) 0.0023(14) -0.0002(14) 0.0023(14)
C28 0.0154(19) 0.0131(19) 0.0198(19) 0.0003(15) 0.0026(15) -0.0011(15)
C29 0.0128(19) 0.022(2) 0.0197(19) 0.0056(16) 0.0050(15) 0.0019(16)
C30 0.015(2) 0.014(2) 0.029(2) 0.0108(16) 0.0002(16) -0.0029(16)
C31 0.023(2) 0.0093(19) 0.026(2) 0.0020(16) 0.0050(17) -0.0003(16)
C32 0.0156(19) 0.016(2) 0.0155(18) 0.0024(15) 0.0016(15) 0.0028(16)
C33 0.022(2) 0.0131(19) 0.0119(18) -0.0023(15) 0.0045(15) 0.0082(16)
C34 0.016(2) 0.024(2) 0.018(2) 0.0014(16) 0.0030(16) 0.0049(17)
C35 0.021(2) 0.035(2) 0.024(2) -0.0094(19) 0.0017(17) 0.0119(19)
C36 0.034(3) 0.041(3) 0.018(2) -0.0009(19) -0.0046(18) 0.027(2)
C37 0.046(3) 0.027(2) 0.019(2) 0.0077(17) 0.007(2) 0.024(2)
C38 0.028(2) 0.017(2) 0.020(2) 0.0022(16) 0.0097(17) 0.0085(17)
C39 0.0126(18) 0.0154(19) 0.0120(17) -0.0026(15) 0.0002(14) -0.0035(15)
C40 0.020(2) 0.015(2) 0.020(2) -0.0019(16) 0.0042(16) -0.0001(16)
C41 0.017(2) 0.034(3) 0.027(2) 0.0010(19) 0.0082(17) -0.0002(19)
C42 0.024(2) 0.033(3) 0.037(2) 0.005(2) 0.0111(19) -0.013(2)
C43 0.031(2) 0.018(2) 0.033(2) 0.0061(18) 0.0042(19) -0.0122(19)
C44 0.021(2) 0.015(2) 0.024(2) 0.0008(16) 0.0038(17) -0.0032(16)
C45 0.0157(18) 0.0130(18) 0.0129(17) -0.0007(15) 0.0046(14) 0.0030(16)
C46 0.017(2) 0.018(2) 0.0152(19) -0.0016(15) 0.0039(16) -0.0001(16)
C47 0.0135(19) 0.035(2) 0.0150(19) -0.0048(17) 0.0004(15) 0.0025(18)
C48 0.019(2) 0.030(2) 0.017(2) 0.0079(17) 0.0054(16) 0.0080(18)
C49 0.021(2) 0.012(2) 0.026(2) 0.0065(16) 0.0083(17) 0.0031(16)
C50 0.0123(19) 0.019(2) 0.0160(18) 0.0001(15) 0.0022(15) 0.0017(15)
C51 0.0108(18) 0.0098(18) 0.0186(18) -0.0027(15) 0.0025(15) -0.0042(15)
C52 0.0141(19) 0.017(2) 0.0139(18) 0.0001(15) 0.0008(15) -0.0014(15)
C53 0.022(2) 0.021(2) 0.0158(19) -0.0071(16) 0.0048(16) -0.0009(17)
C54 0.018(2) 0.014(2) 0.029(2) -0.0083(17) 0.0047(17) 0.0018(16)
C55 0.016(2) 0.0101(18) 0.029(2) 0.0007(16) 0.0012(16) 0.0031(16)
C56 0.0148(19) 0.0154(19) 0.0160(18) -0.0007(15) 0.0002(15) -0.0010(15)

loop_
_atom_type_symbol
_atom_type_description
_atom_type_scat_dispersion_real
_atom_type_scat_dispersion_imag
_atom_type_scat_source
C C 0.0033 0.0016 'International Tables Vol C Tables 4.2.6.8 and 6.1.1.4'
H H 0.0000 0.0000 'International Tables Vol C Tables 4.2.6.8 and 6.1.1.4'
B B 0.0013 0.0007 'International Tables Vol C Tables 4.2.6.8 and 6.1.1.4'
N N 0.0061 0.0033 'International Tables Vol C Tables 4.2.6.8 and 6.1.1.4'
P P 0.1023 0.0942 'International Tables Vol C Tables 4.2.6.8 and 6.1.1.4'
S S 0.1246 0.1234 'International Tables Vol C Tables 4.2.6.8 and 6.1.1.4'
Pt Pt -1.7033 8.3905 'International Tables Vol C Tables 4.2.6.8 and 6.1.1.4'

loop_
_geom_angle_atom_site_label_1
_geom_angle_atom_site_label_2
_geom_angle_atom_site_label_3
_geom_angle
B3 Pt1 P3 90.08(11)
B3 Pt1 S1 73.15(11)
P3 Pt1 S1 163.22(3)
B3 Pt1 P2 163.62(11)
P3 Pt1 P2 103.03(3)
S1 Pt1 P2 93.41(3)
C2 S1 Pt1 87.81(11)
N1 P1 C15 103.99(15)
N1 P1 C9 119.44(16)
C15 P1 C9 103.24(15)
N1 P1 C3 117.40(16)
C15 P1 C3 106.23(16)
C9 P1 C3 104.91(16)
C33 P2 C27 104.96(16)
C33 P2 C21 103.12(16)
C27 P2 C21 100.18(15)
C33 P2 Pt1 108.88(11)
C27 P2 Pt1 121.14(11)
C21 P2 Pt1 116.59(11)
C51 P3 C45 106.31(15)
C51 P3 C39 100.57(16)
C45 P3 C39 98.54(16)
C51 P3 Pt1 112.56(11)
C45 P3 Pt1 115.29(12)
C39 P3 Pt1 121.39(11)
C1 N1 P1 135.1(2)
C2 B3 B8 102.8(3)
C2 B3 B7 57.5(2)
B8 B3 B7 58.6(2)
C2 B3 C1 60.5(2)
B8 B3 C1 102.2(3)
B7 B3 C1 105.1(3)
C2 B3 B4 103.9(3)
B8 B3 B4 59.1(2)
B7 B3 B4 105.5(3)
C1 B3 B4 55.6(2)
C2 B3 Pt1 98.4(2)
B8 B3 Pt1 141.0(3)
B7 B3 Pt1 109.9(2)
C1 B3 Pt1 116.7(2)
B4 B3 Pt1 144.3(2)
C1 B4 B8 108.2(3)
C1 B4 B5 57.6(2)
B8 B4 B5 107.2(3)
C1 B4 B9 105.1(3)
B8 B4 B9 60.0(2)
B5 B4 B9 58.9(2)
C1 B4 B3 62.2(2)
B8 B4 B3 60.3(2)
B5 B4 B3 108.5(3)
B9 B4 B3 108.3(3)
C1 B5 B9 107.0(3)
C1 B5 B10 107.9(3)
B9 B5 B10 60.9(2)
C1 B5 B6 60.3(2)
B9 B5 B6 107.8(3)
B10 B5 B6 59.4(2)
C1 B5 B4 58.0(2)
B9 B5 B4 60.8(2)
B10 B5 B4 109.1(3)
B6 B5 B4 106.9(3)
C2 B6 C1 61.7(2)
C2 B6 B10 105.1(3)
C1 B6 B10 105.2(3)
C2 B6 B11 58.8(2)
C1 B6 B11 109.0(3)
B10 B6 B11 60.2(2)
C2 B6 B5 105.4(3)
C1 B6 B5 56.7(2)
B10 B6 B5 59.8(2)
B11 B6 B5 108.2(3)
C2 B7 B12 106.0(3)
C2 B7 B8 105.3(3)
B12 B7 B8 61.5(2)
C2 B7 B11 59.1(2)
B12 B7 B11 60.6(2)
B8 B7 B11 109.7(3)
C2 B7 B3 58.6(2)
B12 B7 B3 110.4(3)
B8 B7 B3 60.7(2)
B11 B7 B3 109.2(3)
B7 B8 B4 108.4(3)
B7 B8 B9 107.0(3)
B4 B8 B9 60.6(2)
B7 B8 B12 59.1(2)
B4 B8 B12 108.2(3)
B9 B8 B12 59.5(2)
B7 B8 B3 60.7(2)
B4 B8 B3 60.6(2)
B9 B8 B3 109.1(3)
B12 B8 B3 108.6(3)
B5 B9 B12 108.1(3)
B5 B9 B8 107.9(3)
B12 B9 B8 60.5(2)
B5 B9 B10 59.7(2)
B12 B9 B10 60.0(2)
B8 B9 B10 108.0(3)
B5 B9 B4 60.4(2)
B12 B9 B4 108.1(3)
B8 B9 B4 59.4(2)
B10 B9 B4 107.8(3)
B6 B10 B5 60.8(2)
B6 B10 B11 60.0(2)
B5 B10 B11 108.8(3)
B6 B10 B12 107.6(3)
B5 B10 B12 107.5(3)
B11 B10 B12 60.0(2)
B6 B10 B9 107.6(3)
B5 B10 B9 59.4(2)
B11 B10 B9 107.8(3)
B12 B10 B9 59.6(2)
C2 B11 B6 59.0(2)
C2 B11 B7 58.1(2)
B6 B11 B7 107.2(3)
C2 B11 B10 105.0(3)
B6 B11 B10 59.8(2)
B7 B11 B10 107.5(3)
C2 B11 B12 104.2(3)
B6 B11 B12 107.8(3)
B7 B11 B12 59.3(2)
B10 B11 B12 60.4(2)
B7 B12 B11 60.1(2)
B7 B12 B9 107.6(3)
B11 B12 B9 108.1(3)
B7 B12 B10 107.5(3)
B11 B12 B10 59.6(2)
B9 B12 B10 60.4(2)
B7 B12 B8 59.4(2)
B11 B12 B8 107.6(3)
B9 B12 B8 60.0(2)
B10 B12 B8 107.9(3)
N1 C1 B5 128.4(3)
N1 C1 B4 124.0(3)
B5 C1 B4 64.4(2)
N1 C1 B6 119.1(3)
B5 C1 B6 63.0(2)
B4 C1 B6 114.1(3)
N1 C1 C2 115.3(3)
B5 C1 C2 107.7(2)
B4 C1 C2 106.4(2)
B6 C1 C2 58.3(2)
N1 C1 B3 113.0(3)
B5 C1 B3 113.8(3)
B4 C1 B3 62.2(2)
B6 C1 B3 108.7(3)
C2 C1 B3 57.08(19)
B7 C2 B11 62.8(2)
B7 C2 B3 63.9(2)
B11 C2 B3 116.7(3)
B7 C2 B6 113.7(3)
B11 C2 B6 62.2(2)
B3 C2 B6 114.9(3)
B7 C2 C1 111.5(2)
B11 C2 C1 110.5(2)
B3 C2 C1 62.4(2)
B6 C2 C1 60.0(2)
B7 C2 S1 115.9(2)
B11 C2 S1 132.6(2)
B3 C2 S1 100.3(2)
B6 C2 S1 128.0(2)
C1 C2 S1 112.7(2)
C4 C3 C8 118.8(3)
C4 C3 P1 119.0(3)
C8 C3 P1 122.2(3)
C3 C4 C5 120.4(3)
C6 C5 C4 120.3(4)
C5 C6 C7 120.0(3)
C6 C7 C8 120.1(3)
C7 C8 C3 120.3(3)
C14 C9 C10 119.2(3)
C14 C9 P1 117.6(3)
C10 C9 P1 122.7(3)
C11 C10 C9 119.9(3)
C12 C11 C10 120.2(4)
C13 C12 C11 120.1(4)
C12 C13 C14 120.4(4)
C13 C14 C9 120.2(3)
C16 C15 C20 119.7(3)
C16 C15 P1 120.1(3)
C20 C15 P1 120.2(3)
C17 C16 C15 120.4(3)
C18 C17 C16 119.6(3)
C19 C18 C17 120.5(3)
C18 C19 C20 120.3(3)
C19 C20 C15 119.4(3)
C22 C21 C26 118.8(3)
C22 C21 P2 118.3(3)
C26 C21 P2 122.7(3)
C23 C22 C21 120.4(3)
C22 C23 C24 120.3(4)
C25 C24 C23 119.7(4)
C24 C25 C26 120.6(4)
C21 C26 C25 120.1(4)
C32 C27 C28 118.6(3)
C32 C27 P2 119.0(2)
C28 C27 P2 122.4(3)
C29 C28 C27 120.4(3)
C30 C29 C28 120.3(3)
C29 C30 C31 120.0(3)
C30 C31 C32 120.5(3)
C31 C32 C27 120.3(3)
C34 C33 C38 118.7(3)
C34 C33 P2 123.8(3)
C38 C33 P2 117.3(3)
C33 C34 C35 120.5(4)
C36 C35 C34 120.3(4)
C35 C36 C37 119.8(4)
C36 C37 C38 120.4(4)
C37 C38 C33 120.3(4)
C44 C39 C40 118.3(3)
C44 C39 P3 123.1(3)
C40 C39 P3 118.6(3)
C41 C40 C39 120.4(4)
C42 C41 C40 120.8(4)
C41 C42 C43 119.7(4)
C42 C43 C44 120.6(4)
C43 C44 C39 120.1(4)
C46 C45 C50 118.6(3)
C46 C45 P3 120.5(3)
C50 C45 P3 120.9(3)
C47 C46 C45 120.9(4)
C46 C47 C48 120.3(4)
C49 C48 C47 119.4(4)
C50 C49 C48 120.5(3)
C49 C50 C45 120.3(3)
C56 C51 C52 118.6(3)
C56 C51 P3 117.9(3)
C52 C51 P3 123.4(3)
C53 C52 C51 120.5(3)
C54 C53 C52 120.1(3)
C55 C54 C53 119.8(3)
C54 C55 C56 120.3(3)
C55 C56 C51 120.6(3)

loop_
_geom_bond_atom_site_label_1
_geom_bond_atom_site_label_2
_geom_bond_distance
Pt1 B3 2.122(4)
Pt1 P3 2.2542(9)
Pt1 S1 2.3705(9)
Pt1 P2 2.3786(8)
S1 C2 1.787(3)
P1 N1 1.559(3)
P1 C15 1.804(3)
P1 C9 1.815(4)
P1 C3 1.815(3)
P2 C33 1.824(4)
P2 C27 1.828(3)
P2 C21 1.828(3)
P3 C51 1.821(3)
P3 C45 1.826(4)
P3 C39 1.842(3)
N1 C1 1.362(4)
B3 C2 1.710(5)
B3 B8 1.800(5)
B3 B7 1.800(5)
B3 C1 1.806(5)
B3 B4 1.806(5)
B4 C1 1.685(5)
B4 B8 1.779(6)
B4 B5 1.793(6)
B4 B9 1.800(5)
B5 C1 1.678(5)
B5 B9 1.766(6)
B5 B10 1.772(5)
B5 B6 1.790(6)
B6 C2 1.713(5)
B6 C1 1.745(5)
B6 B10 1.766(5)
B6 B11 1.769(6)
B7 C2 1.690(5)
B7 B12 1.757(5)
B7 B8 1.761(6)
B7 B11 1.771(6)
B8 B9 1.790(6)
B8 B12 1.799(6)
B9 B12 1.780(6)
B9 B10 1.794(6)
B10 B11 1.772(6)
B10 B12 1.786(6)
B11 C2 1.710(5)
B11 B12 1.779(6)
C1 C2 1.773(5)
C3 C4 1.385(5)
C3 C8 1.397(5)
C4 C5 1.388(5)
C5 C6 1.372(5)
C6 C7 1.383(5)
C7 C8 1.383(5)
C9 C14 1.388(5)
C9 C10 1.395(5)
C10 C11 1.387(5)
C11 C12 1.378(5)
C12 C13 1.373(5)
C13 C14 1.384(5)
C15 C16 1.390(5)
C15 C20 1.397(5)
C16 C17 1.384(5)
C17 C18 1.383(5)
C18 C19 1.382(5)
C19 C20 1.387(5)
C21 C22 1.388(5)
C21 C26 1.391(5)
C22 C23 1.384(5)
C23 C24 1.384(5)
C24 C25 1.365(6)
C25 C26 1.392(5)
C27 C32 1.396(5)
C27 C28 1.400(5)
C28 C29 1.389(5)
C29 C30 1.373(5)
C30 C31 1.381(5)
C31 C32 1.386(5)
C33 C34 1.389(5)
C33 C38 1.392(5)
C34 C35 1.391(5)
C35 C36 1.374(6)
C36 C37 1.376(6)
C37 C38 1.389(6)
C39 C44 1.396(5)
C39 C40 1.397(5)
C40 C41 1.383(5)
C41 C42 1.365(6)
C42 C43 1.377(6)
C43 C44 1.388(5)
C45 C46 1.397(5)
C45 C50 1.399(5)
C46 C47 1.372(5)
C47 C48 1.392(6)
C48 C49 1.388(5)
C49 C50 1.380(5)
C51 C56 1.389(5)
C51 C52 1.393(5)
C52 C53 1.388(5)
C53 C54 1.383(5)
C54 C55 1.375(5)
C55 C56 1.387(5)
